data_4063058
loop_
_publ_author_name
'Tetsuyuki Yamada'
'Makoto Tanabe'
'Kohtaro Osakada'
'Yong-Joo Kim'

_publ_section_title
;
Pd-Pt Heterobimetallic Complexes with Bridging Si-Ligands. Structure
and Reaction with Isonitrile to Afford
a Platinacyclopentane Containing Si, N, and C Atoms
;
_journal_name_full Organometallics
_journal_paper_doi 10.1021/om049858d
_journal_year 2004
_chemical_formula_moiety 'C80 H110 N4 P2 Pt2 Si4 '
_chemical_formula_sum 'C80 H110 N4 P2 Pt2 Si4'
_chemical_formula_weight 1692.25
_space_group_IT_number 1
_space_group_name_Hall 'P 1'
_space_group_name_H-M_alt 'P 1'
_symmetry_cell_setting triclinic
_symmetry_Int_Tables_number 1
_symmetry_space_group_name_Hall 'P 1'
_symmetry_space_group_name_H-M 'P 1'
_cell_angle_alpha 73.20(2)
_cell_angle_beta 81.52(2)
_cell_angle_gamma 58.98(1)
_cell_formula_units_Z 1
_cell_length_a 11.787(3)
_cell_length_b 12.124(3)
_cell_length_c 17.936(6)
_cell_measurement_temperature 293.1
_cell_volume 2102.8(10)
_exptl_crystal_density_diffrn 1.336
_cod_original_formula_sum 'C80 H110 N4 P2 Pt2 Si4 '
_cod_database_code 4063058

loop_
_symmetry_equiv_pos_as_xyz
x,y,z

loop_
_atom_site_label
_atom_site_type_symbol
_atom_site_fract_x
_atom_site_fract_y
_atom_site_fract_z
_atom_site_U_iso_or_equiv
_atom_site_adp_type
_atom_site_occupancy
_atom_site_symmetry_multiplicity
_atom_site_calc_flag
_atom_site_refinement_flags
_atom_site_disorder_assembly
_atom_site_disorder_group
Pt(1) Pt 0.5464(3) 0.1848(3) -0.5025(2) 0.0489(2) Uani 1.00 1 d . . .
Pt(2) Pt 0.6176(3) 0.6491(3) -0.0022(2) 0.0481(2) Uani 1.00 1 d . . .
P(1) P 0.7563(6) 0.1438(7) -0.4692(4) 0.095(2) Uani 1.00 1 d . . .
P(2) P 0.4113(6) 0.8171(6) 0.0304(4) 0.098(2) Uani 1.00 1 d . . .
Si(1) Si 0.3394(4) 0.2346(4) -0.5382(3) 0.0499(9) Uani 1.00 1 d . . .
Si(2) Si 0.4589(4) 0.4133(4) -0.5627(3) 0.0516(9) Uani 1.00 1 d . . .
Si(3) Si 0.8297(4) 0.4894(4) -0.0383(3) 0.0508(9) Uani 1.00 1 d . . .
Si(4) Si 0.7085(4) 0.7880(4) -0.0623(3) 0.0509(9) Uani 1.00 1 d . . .
N(1) N 0.2438(12) 0.3997(13) -0.5896(8) 0.062(3) Uani 1.00 1 d . . .
N(2) N 0.621(2) -0.1151(11) -0.4382(8) 0.073(4) Uani 1.00 1 d . . .
N(3) N 0.9244(13) 0.558(2) -0.0903(9) 0.067(4) Uani 1.00 1 d . . .
N(4) N 0.547(1) 0.422(1) 0.0614(8) 0.070(4) Uani 1.00 1 d . . .
C(1) C 0.323(1) 0.462(1) -0.6283(9) 0.064(4) Uani 1.00 1 d . . .
C(2) C 0.114(2) 0.458(2) -0.6280(12) 0.071(5) Uani 1.00 1 d . . .
C(3) C 0.126(2) 0.467(3) -0.716(2) 0.135(10) Uani 1.00 1 d . . .
C(4) C 0.028(2) 0.608(2) -0.624(2) 0.125(8) Uani 1.00 1 d . . .
C(5) C 0.037(2) 0.392(3) -0.590(2) 0.125(9) Uani 1.00 1 d . . .
C(6) C 0.595(2) -0.004(1) -0.4610(9) 0.064(4) Uani 1.00 1 d . . .
C(7) C 0.669(2) -0.257(2) -0.4214(12) 0.082(5) Uani 1.00 1 d . . .
C(8) C 0.588(7) -0.271(4) -0.376(4) 0.33(3) Uani 1.00 1 d . . .
C(9) C 0.659(7) -0.287(3) -0.491(2) 0.29(3) Uani 1.00 1 d . . .
C(10) C 0.798(6) -0.330(3) -0.398(6) 0.42(4) Uani 1.00 1 d . . .
C(11) C 0.248(1) 0.197(2) -0.4465(9) 0.063(4) Uani 1.00 1 d . . .
C(12) C 0.172(2) 0.292(2) -0.4025(11) 0.082(6) Uani 1.00 1 d . . .
C(13) C 0.105(2) 0.270(3) -0.335(2) 0.113(9) Uani 1.00 1 d . . .
C(14) C 0.127(4) 0.138(5) -0.308(2) 0.15(1) Uani 1.00 1 d . . .
C(15) C 0.200(2) 0.041(2) -0.3439(12) 0.098(6) Uani 1.00 1 d . . .
C(16) C 0.259(2) 0.073(2) -0.4142(10) 0.076(5) Uani 1.00 1 d . . .
C(17) C 0.372(3) 0.115(2) -0.5970(12) 0.077(6) Uani 1.00 1 d . . .
C(18) C 0.287(2) 0.065(2) -0.603(2) 0.089(7) Uani 1.00 1 d . . .
C(19) C 0.332(5) -0.025(2) -0.652(2) 0.14(1) Uani 1.00 1 d . . .
C(20) C 0.440(4) -0.066(3) -0.689(2) 0.136(11) Uani 1.00 1 d . . .
C(21) C 0.512(3) -0.011(2) -0.691(1) 0.114(8) Uani 1.00 1 d . . .
C(22) C 0.487(2) 0.072(2) -0.6440(10) 0.080(5) Uani 1.00 1 d . . .
C(23) C 0.5731(13) 0.4628(13) -0.6295(8) 0.055(4) Uani 1.00 1 d . . .
C(24) C 0.606(1) 0.557(1) -0.6272(10) 0.064(4) Uani 1.00 1 d . . .
C(25) C 0.687(2) 0.584(2) -0.6794(12) 0.083(6) Uani 1.00 1 d . . .
C(26) C 0.744(2) 0.522(2) -0.7389(10) 0.086(5) Uani 1.00 1 d . . .
C(27) C 0.717(2) 0.430(2) -0.7453(11) 0.087(6) Uani 1.00 1 d . . .
C(28) C 0.633(2) 0.399(2) -0.6933(10) 0.074(5) Uani 1.00 1 d . . .
C(29) C 0.3791(12) 0.5265(12) -0.4925(8) 0.054(3) Uani 1.00 1 d . . .
C(30) C 0.387(3) 0.465(2) -0.4103(13) 0.085(6) Uani 1.00 1 d . . .
C(31) C 0.332(3) 0.544(2) -0.358(2) 0.103(8) Uani 1.00 1 d . . .
C(32) C 0.262(4) 0.682(4) -0.386(2) 0.15(2) Uani 1.00 1 d . . .
C(33) C 0.250(2) 0.743(2) -0.466(2) 0.119(9) Uani 1.00 1 d . . .
C(34) C 0.309(2) 0.660(2) -0.5150(11) 0.079(5) Uani 1.00 1 d . . .
C(35) C 0.858(2) 0.002(2) -0.4006(13) 0.093(6) Uiso 1.00 1 d . . .
C(36) C 0.791(4) 0.003(4) -0.328(2) 0.160(11) Uiso 1.00 1 d . . .
C(37) C 0.885(6) 0.048(6) -0.525(4) 0.26(2) Uiso 1.00 1 d . . .
C(38) C 0.894(5) -0.037(5) -0.569(3) 0.22(2) Uiso 1.00 1 d . . .
C(39) C 0.828(6) 0.227(6) -0.481(4) 0.23(2) Uiso 1.00 1 d . . .
C(40) C 0.753(4) 0.314(4) -0.422(3) 0.18(1) Uiso 1.00 1 d . . .
C(41) C 0.847(1) 0.703(1) -0.1296(9) 0.061(4) Uani 1.00 1 d . . .
C(42) C 1.057(1) 0.487(2) -0.1292(11) 0.070(5) Uani 1.00 1 d . . .
C(43) C 1.130(2) 0.345(2) -0.087(2) 0.127(8) Uani 1.00 1 d . . .
C(44) C 1.043(3) 0.510(3) -0.2155(13) 0.124(9) Uani 1.00 1 d . . .
C(45) C 1.142(2) 0.550(3) -0.122(2) 0.117(8) Uani 1.00 1 d . . .
C(46) C 0.575(2) 0.508(2) 0.0389(10) 0.072(5) Uani 1.00 1 d . . .
C(47) C 0.503(2) 0.325(2) 0.0774(12) 0.078(4) Uiso 1.00 1 d . . .
C(48) C 0.491(6) 0.300(6) 0.006(4) 0.24(2) Uiso 1.00 1 d . . .
C(49) C 0.597(7) 0.220(7) 0.119(5) 0.27(3) Uiso 1.00 1 d . . .
C(50) C 0.370(5) 0.380(6) 0.111(3) 0.22(2) Uiso 1.00 1 d . . .
C(51) C 0.921(1) 0.361(1) 0.0537(9) 0.062(4) Uani 1.00 1 d . . .
C(52) C 0.993(2) 0.383(2) 0.0956(12) 0.083(6) Uani 1.00 1 d . . .
C(53) C 1.058(2) 0.291(4) 0.166(2) 0.130(10) Uani 1.00 1 d . . .
C(54) C 1.044(4) 0.174(3) 0.192(2) 0.138(10) Uani 1.00 1 d . . .
C(55) C 0.970(2) 0.152(2) 0.1545(12) 0.102(7) Uani 1.00 1 d . . .
C(56) C 0.908(2) 0.247(1) 0.0865(9) 0.071(4) Uani 1.00 1 d . . .
C(57) C 0.796(2) 0.404(2) -0.0974(12) 0.072(6) Uani 1.00 1 d . . .
C(58) C 0.881(2) 0.266(2) -0.103(1) 0.085(6) Uani 1.00 1 d . . .
C(59) C 0.856(5) 0.206(4) -0.143(2) 0.13(2) Uani 1.00 1 d . . .
C(60) C 0.744(4) 0.282(4) -0.189(2) 0.130(13) Uani 1.00 1 d . . .
C(61) C 0.660(3) 0.416(4) -0.1928(13) 0.127(12) Uani 1.00 1 d . . .
C(62) C 0.683(2) 0.474(2) -0.1456(10) 0.084(6) Uani 1.00 1 d . . .
C(63) C 0.5969(13) 0.9501(12) -0.1306(7) 0.050(3) Uani 1.00 1 d . . .
C(64) C 0.568(1) 1.074(2) -0.1277(12) 0.066(5) Uani 1.00 1 d . . .
C(65) C 0.482(2) 1.190(2) -0.1799(12) 0.077(5) Uani 1.00 1 d . . .
C(66) C 0.425(2) 1.182(2) -0.2381(12) 0.091(5) Uani 1.00 1 d . . .
C(67) C 0.455(2) 1.060(2) -0.2460(10) 0.089(6) Uani 1.00 1 d . . .
C(68) C 0.535(2) 0.948(2) -0.1924(10) 0.077(5) Uani 1.00 1 d . . .
C(69) C 0.7901(13) 0.8204(12) 0.0074(8) 0.054(3) Uani 1.00 1 d . . .
C(70) C 0.783(2) 0.766(2) 0.0903(13) 0.077(6) Uani 1.00 1 d . . .
C(71) C 0.836(3) 0.798(3) 0.143(2) 0.109(9) Uani 1.00 1 d . . .
C(72) C 0.905(3) 0.859(3) 0.117(2) 0.116(10) Uani 1.00 1 d . . .
C(73) C 0.919(3) 0.907(3) 0.036(2) 0.132(11) Uani 1.00 1 d . . .
C(74) C 0.860(2) 0.887(2) -0.0167(11) 0.078(5) Uani 1.00 1 d . . .
C(75) C 0.308(2) 0.778(2) 0.100(1) 0.102(6) Uiso 1.00 1 d . . .
C(76) C 0.374(4) 0.719(4) 0.174(2) 0.164(12) Uiso 1.00 1 d . . .
C(77) C 0.346(4) 0.972(4) 0.025(3) 0.160(12) Uiso 1.00 1 d . . .
C(78) C 0.413(5) 0.983(5) 0.077(3) 0.18(2) Uiso 1.00 1 d . . .
C(79) C 0.286(6) 0.887(7) -0.063(4) 0.24(2) Uiso 1.00 1 d . . .
C(80) C 0.266(7) 0.804(7) -0.079(5) 0.25(3) Uiso 1.00 1 d . . .
H(1) H 0.165(2) 0.377(2) -0.4233(11) 0.102(8) Uiso 1.00 1 c . . .
H(2) H 0.058(2) 0.335(3) -0.306(2) 0.129(10) Uiso 1.00 1 c . . .
H(3) H 0.076(4) 0.122(5) -0.264(2) 0.20(2) Uiso 1.00 1 c . . .
H(4) H 0.214(2) -0.046(2) -0.3216(12) 0.112(8) Uiso 1.00 1 c . . .
H(5) H 0.312(2) 0.006(2) -0.4406(10) 0.097(7) Uiso 1.00 1 c . . .
H(6) H 0.202(2) 0.099(2) -0.580(2) 0.110(8) Uiso 1.00 1 c . . .
H(7) H 0.278(5) -0.062(2) -0.654(2) 0.16(2) Uiso 1.00 1 c . . .
H(8) H 0.468(4) -0.133(3) -0.715(2) 0.16(1) Uiso 1.00 1 c . . .
H(9) H 0.584(3) -0.029(2) -0.726(1) 0.135(10) Uiso 1.00 1 c . . .
H(10) H 0.542(2) 0.108(2) -0.6427(10) 0.093(6) Uiso 1.00 1 c . . .
H(11) H 0.566(1) 0.608(1) -0.5897(10) 0.077(5) Uiso 1.00 1 c . . .
H(12) H 0.709(2) 0.647(2) -0.6734(12) 0.104(7) Uiso 1.00 1 c . . .
H(13) H 0.800(2) 0.545(2) -0.7751(10) 0.094(6) Uiso 1.00 1 c . . .
H(14) H 0.757(2) 0.384(2) -0.7853(11) 0.104(7) Uiso 1.00 1 c . . .
H(15) H 0.613(2) 0.336(2) -0.6997(10) 0.091(6) Uiso 1.00 1 c . . .
H(16) H 0.422(3) 0.372(2) -0.3921(13) 0.100(8) Uiso 1.00 1 c . . .
H(17) H 0.340(3) 0.509(2) -0.303(2) 0.113(9) Uiso 1.00 1 c . . .
H(18) H 0.232(4) 0.732(4) -0.348(2) 0.21(3) Uiso 1.00 1 c . . .
H(19) H 0.197(2) 0.837(2) -0.483(2) 0.137(11) Uiso 1.00 1 c . . .
H(20) H 0.299(2) 0.701(2) -0.5693(11) 0.088(5) Uiso 1.00 1 c . . .
H(21) H 0.987(2) 0.467(2) 0.0766(12) 0.099(7) Uiso 1.00 1 c . . .
H(22) H 1.107(2) 0.309(4) 0.193(2) 0.144(13) Uiso 1.00 1 c . . .
H(23) H 1.094(4) 0.105(3) 0.236(2) 0.150(13) Uiso 1.00 1 c . . .
H(24) H 0.956(2) 0.078(2) 0.1742(12) 0.112(8) Uiso 1.00 1 c . . .
H(25) H 0.855(2) 0.232(1) 0.0595(9) 0.081(5) Uiso 1.00 1 c . . .
H(26) H 0.964(2) 0.224(2) -0.079(1) 0.107(9) Uiso 1.00 1 c . . .
H(27) H 0.913(5) 0.113(4) -0.139(2) 0.18(3) Uiso 1.00 1 c . . .
H(28) H 0.724(4) 0.240(4) -0.218(2) 0.20(2) Uiso 1.00 1 c . . .
H(29) H 0.585(3) 0.464(4) -0.2268(13) 0.19(2) Uiso 1.00 1 c . . .
H(30) H 0.629(2) 0.565(2) -0.1469(10) 0.111(8) Uiso 1.00 1 c . . .
H(31) H 0.612(1) 1.082(2) -0.0905(12) 0.083(6) Uiso 1.00 1 c . . .
H(32) H 0.464(2) 1.273(2) -0.1745(12) 0.086(6) Uiso 1.00 1 c . . .
H(33) H 0.367(2) 1.262(2) -0.2733(12) 0.088(5) Uiso 1.00 1 c . . .
H(34) H 0.415(2) 1.055(2) -0.2865(10) 0.096(6) Uiso 1.00 1 c . . .
H(35) H 0.552(2) 0.864(2) -0.1965(10) 0.098(6) Uiso 1.00 1 c . . .
H(36) H 0.745(2) 0.711(2) 0.1095(13) 0.098(8) Uiso 1.00 1 c . . .
H(37) H 0.821(3) 0.775(3) 0.197(2) 0.131(11) Uiso 1.00 1 c . . .
H(38) H 0.940(3) 0.876(3) 0.155(2) 0.15(1) Uiso 1.00 1 c . . .
H(39) H 0.976(3) 0.943(3) 0.018(2) 0.18(2) Uiso 1.00 1 c . . .
H(40) H 0.863(2) 0.926(2) -0.0706(11) 0.101(6) Uiso 1.00 1 c . . .
H(41) H 0.267(1) 0.556(1) -0.6405(9) 0.075(5) Uiso 1.00 1 c . . .
H(42) H 0.359(1) 0.435(1) -0.6749(9) 0.075(5) Uiso 1.00 1 c . . .
H(43) H 0.810(1) 0.713(1) -0.1762(9) 0.073(5) Uiso 1.00 1 c . . .
H(44) H 0.902(1) 0.742(1) -0.1418(9) 0.073(5) Uiso 1.00 1 c . . .
H(45) H 0.872(2) -0.072(2) -0.4158(13) 0.112(7) Uiso 1.00 1 c . . .
H(46) H 0.941(2) -0.004(2) -0.3966(13) 0.112(7) Uiso 1.00 1 c . . .
H(49) H 0.920(6) 0.176(6) -0.470(4) 0.27(3) Uiso 1.00 1 c . . .
H(50) H 0.813(6) 0.284(6) -0.532(4) 0.27(3) Uiso 1.00 1 c . . .
H(51) H 0.361(4) 1.016(4) -0.025(3) 0.19(1) Uiso 1.00 1 c . . .
H(52) H 0.253(4) 1.011(4) 0.035(3) 0.19(1) Uiso 1.00 1 c . . .
H(53) H 0.204(6) 0.954(7) -0.049(4) 0.29(3) Uiso 1.00 1 c . . .
H(54) H 0.324(6) 0.926(7) -0.105(4) 0.29(3) Uiso 1.00 1 c . . .
H(55) H 0.241(2) 0.862(2) 0.108(1) 0.122(7) Uiso 1.00 1 c . . .
H(56) H 0.268(2) 0.738(2) 0.083(1) 0.122(7) Uiso 1.00 1 c . . .
H(57) H 0.170(2) 0.379(3) -0.722(2) 0.158(12) Uiso 1.00 1 c . . .
H(58) H 0.039(2) 0.514(3) -0.737(2) 0.158(12) Uiso 1.00 1 c . . .
H(59) H 0.173(2) 0.511(3) -0.742(2) 0.158(12) Uiso 1.00 1 c . . .
H(60) H 0.069(2) 0.658(2) -0.653(2) 0.127(10) Uiso 1.00 1 c . . .
H(61) H -0.056(2) 0.644(2) -0.645(2) 0.127(10) Uiso 1.00 1 c . . .
H(62) H 0.019(2) 0.612(2) -0.571(2) 0.127(10) Uiso 1.00 1 c . . .
H(63) H 0.028(2) 0.386(3) -0.536(2) 0.148(12) Uiso 1.00 1 c . . .
H(64) H -0.048(2) 0.441(3) -0.614(2) 0.148(12) Uiso 1.00 1 c . . .
H(65) H 0.083(2) 0.305(3) -0.599(2) 0.148(12) Uiso 1.00 1 c . . .
H(66) H 0.571(7) -0.256(4) -0.325(4) 0.32(4) Uiso 1.00 1 c . . .
H(67) H 0.510(7) -0.212(4) -0.407(4) 0.32(4) Uiso 1.00 1 c . . .
H(68) H 0.611(7) -0.361(4) -0.372(4) 0.32(4) Uiso 1.00 1 c . . .
H(69) H 0.575(7) -0.228(3) -0.515(2) 0.33(5) Uiso 1.00 1 c . . .
H(70) H 0.726(7) -0.278(3) -0.524(2) 0.33(5) Uiso 1.00 1 c . . .
H(71) H 0.677(7) -0.376(3) -0.480(2) 0.33(5) Uiso 1.00 1 c . . .
H(72) H 0.826(6) -0.423(3) -0.384(6) 0.49(8) Uiso 1.00 1 c . . .
H(73) H 0.856(6) -0.313(3) -0.436(6) 0.49(8) Uiso 1.00 1 c . . .
H(74) H 0.797(6) -0.303(3) -0.353(6) 0.49(8) Uiso 1.00 1 c . . .
H(75) H 0.783(4) 0.373(4) -0.421(3) 0.21(2) Uiso 1.00 1 c . . .
H(76) H 0.661(4) 0.365(4) -0.435(3) 0.21(2) Uiso 1.00 1 c . . .
H(77) H 0.766(4) 0.254(4) -0.372(3) 0.21(2) Uiso 1.00 1 c . . .
H(78) H 0.779(4) 0.078(4) -0.313(2) 0.19(1) Uiso 1.00 1 c . . .
H(79) H 0.707(4) 0.014(4) -0.334(2) 0.19(1) Uiso 1.00 1 c . . .
H(80) H 0.839(4) -0.075(4) -0.288(2) 0.19(1) Uiso 1.00 1 c . . .
H(84) H 1.080(2) 0.304(2) -0.088(2) 0.137(12) Uiso 1.00 1 c . . .
H(85) H 1.212(2) 0.303(2) -0.112(2) 0.137(12) Uiso 1.00 1 c . . .
H(86) H 1.145(2) 0.337(2) -0.035(2) 0.137(12) Uiso 1.00 1 c . . .
H(87) H 1.004(3) 0.602(3) -0.2403(13) 0.145(12) Uiso 1.00 1 c . . .
H(88) H 1.128(3) 0.464(3) -0.2368(13) 0.145(12) Uiso 1.00 1 c . . .
H(89) H 0.989(3) 0.477(3) -0.2236(13) 0.145(12) Uiso 1.00 1 c . . .
H(90) H 1.154(2) 0.538(3) -0.069(2) 0.138(11) Uiso 1.00 1 c . . .
H(91) H 1.225(2) 0.509(3) -0.146(2) 0.138(11) Uiso 1.00 1 c . . .
H(92) H 1.096(2) 0.642(3) -0.147(2) 0.138(11) Uiso 1.00 1 c . . .
H(93) H 0.419(6) 0.380(6) -0.021(4) 0.29(3) Uiso 1.00 1 c . . .
H(94) H 0.569(6) 0.280(6) -0.024(4) 0.29(3) Uiso 1.00 1 c . . .
H(95) H 0.472(6) 0.229(6) 0.015(4) 0.29(3) Uiso 1.00 1 c . . .
H(96) H 0.571(7) 0.154(7) 0.131(5) 0.32(3) Uiso 1.00 1 c . . .
H(97) H 0.669(7) 0.197(7) 0.083(5) 0.32(3) Uiso 1.00 1 c . . .
H(98) H 0.623(7) 0.224(7) 0.165(5) 0.32(3) Uiso 1.00 1 c . . .
H(99) H 0.367(5) 0.409(6) 0.156(3) 0.26(3) Uiso 1.00 1 c . . .
H(100) H 0.317(5) 0.455(6) 0.071(3) 0.26(3) Uiso 1.00 1 c . . .
H(101) H 0.339(5) 0.319(6) 0.124(3) 0.26(3) Uiso 1.00 1 c . . .
H(102) H 0.315(4) 0.707(4) 0.213(2) 0.20(1) Uiso 1.00 1 c . . .
H(103) H 0.441(4) 0.635(4) 0.166(2) 0.20(1) Uiso 1.00 1 c . . .
H(104) H 0.414(4) 0.759(4) 0.190(2) 0.20(1) Uiso 1.00 1 c . . .
H(105) H 0.398(5) 0.939(5) 0.127(3) 0.21(2) Uiso 1.00 1 c . . .
H(106) H 0.506(5) 0.943(5) 0.068(3) 0.21(2) Uiso 1.00 1 c . . .
H(107) H 0.379(5) 1.074(5) 0.076(3) 0.21(2) Uiso 1.00 1 c . . .
H(108) H 0.229(7) 0.766(7) -0.037(5) 0.31(3) Uiso 1.00 1 c . . .
H(109) H 0.209(7) 0.845(7) -0.123(5) 0.31(3) Uiso 1.00 1 c . . .
H(110) H 0.350(7) 0.737(7) -0.092(5) 0.31(3) Uiso 1.00 1 c . . .
H(47) H 0.903(6) 0.108(6) -0.566(4) 0.32(3) Uiso 1.00 1 c . . .
H(48) H 0.954(6) 0.002(6) -0.487(4) 0.32(3) Uiso 1.00 1 c . . .
H(81) H 0.883(5) -0.103(5) -0.530(3) 0.26(2) Uiso 1.00 1 c . . .
H(82) H 0.827(5) 0.004(5) -0.607(3) 0.26(2) Uiso 1.00 1 c . . .
H(83) H 0.978(5) -0.078(5) -0.592(3) 0.26(2) Uiso 1.00 1 c . . .

loop_
_atom_site_aniso_label
_atom_site_aniso_U_11
_atom_site_aniso_U_22
_atom_site_aniso_U_33
_atom_site_aniso_U_12
_atom_site_aniso_U_13
_atom_site_aniso_U_23
Pt(1) 0.0479(3) 0.0407(3) 0.0601(5) -0.0219(3) -0.0037(3) -0.01(0)
Pt(2) 0.0477(3) 0.0449(4) 0.0567(5) -0.0260(3) 0.0019(3) -0.02(-1)
P(1) 0.067(2) 0.113(4) 0.118(4) -0.049(3) -0.026(3) -0.02(-1)
P(2) 0.073(3) 0.084(3) 0.126(4) -0.023(2) 0.028(3) -0.06(-5)
Si(1) 0.050(2) 0.045(2) 0.061(2) -0.026(1) -0.004(1) -0.02(-1)
Si(2) 0.056(2) 0.050(2) 0.059(2) -0.033(2) 0.002(1) -0.02(-1)
Si(3) 0.051(2) 0.046(2) 0.059(2) -0.025(1) -0.000(1) -0.02(-1)
Si(4) 0.055(2) 0.041(2) 0.059(2) -0.025(1) -0.002(1) -0.01(0)
N(1) 0.046(5) 0.058(7) 0.071(8) -0.020(5) -0.015(6) -0.00(0)
N(2) 0.105(10) 0.034(6) 0.070(8) -0.022(6) -0.023(7) -0.01(0)
N(3) 0.054(6) 0.079(8) 0.070(8) -0.034(6) 0.012(6) -0.02(-1)
N(4) 0.092(8) 0.080(8) 0.075(8) -0.069(7) 0.019(6) -0.03(-2)
C(1) 0.064(8) 0.054(7) 0.069(8) -0.030(6) -0.007(6) -0.01(0)
C(2) 0.050(7) 0.067(9) 0.080(11) -0.020(7) -0.014(7) -0.01(0)
C(3) 0.09(1) 0.16(2) 0.14(2) -0.04(2) -0.06(2) -0.05(-4)
C(4) 0.062(10) 0.078(13) 0.18(3) -0.006(9) -0.042(13) 0.013(13)
C(5) 0.075(11) 0.13(2) 0.17(2) -0.057(12) -0.06(1) 0.012(12)
C(6) 0.083(9) 0.050(8) 0.066(8) -0.034(7) 0.006(7) -0.03(-2)
C(7) 0.11(1) 0.031(7) 0.083(11) -0.025(8) -0.015(10) -0.01(0)
C(8) 0.41(9) 0.06(2) 0.31(6) -0.03(4) 0.16(6) -0.03(-2)
C(9) 0.58(11) 0.08(2) 0.17(3) -0.11(4) -0.19(5) -0.01(0)
C(10) 0.26(5) 0.033(13) 0.9(2) -0.00(2) -0.35(9) -0.04(-3)
C(11) 0.061(7) 0.067(8) 0.064(8) -0.033(6) -0.010(6) -0.01(0)
C(12) 0.11(1) 0.086(12) 0.062(10) -0.053(12) 0.009(11) -0.03(-2)
C(13) 0.09(1) 0.14(2) 0.10(2) -0.04(2) 0.023(12) -0.04(-3)
C(14) 0.17(3) 0.26(4) 0.07(1) -0.15(3) 0.05(2) -0.05(-4)
C(15) 0.097(13) 0.10(1) 0.080(12) -0.050(11) 0.017(10) -0.01(0)
C(16) 0.078(9) 0.088(11) 0.076(10) -0.057(9) 0.010(8) -0.02(-1)
C(17) 0.12(2) 0.068(11) 0.056(9) -0.055(11) -0.016(9) -0.01(0)
C(18) 0.089(13) 0.060(9) 0.13(2) -0.035(9) -0.042(12) -0.02(-1)
C(19) 0.22(4) 0.048(12) 0.15(3) -0.05(2) -0.11(3) -0.00(0)
C(20) 0.21(3) 0.07(1) 0.11(2) -0.03(2) -0.06(2) -0.04(-3)
C(21) 0.16(2) 0.082(12) 0.09(1) -0.04(1) -0.019(13) -0.04(-3)
C(22) 0.097(12) 0.068(9) 0.068(9) -0.034(8) -0.002(8) -0.02(-1)
C(23) 0.063(7) 0.062(7) 0.052(7) -0.043(6) -0.000(5) -0.01(0)
C(24) 0.053(7) 0.052(7) 0.089(10) -0.026(6) -0.005(7) -0.02(-1)
C(25) 0.074(9) 0.087(11) 0.100(13) -0.053(9) 0.001(9) -0.01(0)
C(26) 0.055(8) 0.108(13) 0.073(10) -0.042(8) 0.008(7) 0.007(7)
C(27) 0.087(11) 0.105(13) 0.067(10) -0.049(10) 0.019(8) -0.03(-2)
C(28) 0.077(9) 0.078(10) 0.071(9) -0.039(8) 0.016(7) -0.03(-2)
C(29) 0.054(6) 0.045(6) 0.062(7) -0.024(5) 0.016(5) -0.02(-1)
C(30) 0.12(2) 0.068(11) 0.063(10) -0.041(11) 0.013(10) -0.03(-2)
C(31) 0.12(2) 0.09(1) 0.08(1) -0.034(13) 0.015(12) -0.02(-1)
C(32) 0.20(3) 0.16(3) 0.18(3) -0.13(3) 0.13(3) -0.14(-13)
C(33) 0.10(1) 0.069(11) 0.17(3) -0.035(10) 0.05(2) -0.05(-4)
C(34) 0.079(9) 0.055(8) 0.085(11) -0.021(7) -0.003(8) -0.02(-1)
C(41) 0.063(7) 0.059(7) 0.061(8) -0.034(6) 0.010(6) -0.01(0)
C(42) 0.046(6) 0.085(11) 0.076(10) -0.028(7) 0.025(7) -0.04(-3)
C(43) 0.089(12) 0.064(11) 0.19(3) -0.029(9) 0.08(2) -0.04(-3)
C(44) 0.11(2) 0.16(2) 0.09(1) -0.05(2) 0.040(12) -0.07(-6)
C(45) 0.050(8) 0.13(2) 0.16(2) -0.047(11) 0.000(11) -0.03(-2)
C(46) 0.080(10) 0.099(12) 0.067(9) -0.064(9) 0.016(7) -0.03(-2)
C(51) 0.060(7) 0.064(8) 0.064(8) -0.030(6) 0.010(6) -0.03(-2)
C(52) 0.103(13) 0.073(11) 0.073(11) -0.040(10) -0.019(11) -0.02(-1)
C(53) 0.070(12) 0.18(3) 0.11(2) -0.02(2) -0.027(12) -0.07(-6)
C(54) 0.20(3) 0.10(2) 0.07(1) -0.06(2) -0.04(2) 0.03(3)
C(55) 0.11(2) 0.10(1) 0.070(11) -0.047(12) -0.018(10) 0.012(12)
C(56) 0.076(9) 0.058(8) 0.068(9) -0.027(7) -0.004(7) -0.01(0)
C(57) 0.096(12) 0.072(11) 0.069(11) -0.050(10) 0.015(9) -0.04(-3)
C(58) 0.089(13) 0.081(12) 0.10(1) -0.051(10) 0.041(11) -0.05(-4)
C(59) 0.20(4) 0.15(3) 0.10(2) -0.14(3) 0.06(2) -0.06(-5)
C(60) 0.24(4) 0.17(3) 0.09(2) -0.18(3) 0.07(2) -0.08(-7)
C(61) 0.20(3) 0.21(3) 0.069(12) -0.17(3) 0.01(1) -0.04(-3)
C(62) 0.12(1) 0.104(13) 0.054(8) -0.073(12) -0.001(8) -0.02(-1)
C(63) 0.061(7) 0.040(6) 0.046(6) -0.022(5) -0.005(5) -0.01(0)
C(64) 0.054(7) 0.050(8) 0.103(13) -0.024(6) -0.001(8) -0.03(-2)
C(65) 0.065(8) 0.054(9) 0.096(12) -0.019(7) 0.005(8) -0.02(-1)
C(66) 0.049(7) 0.089(12) 0.082(11) -0.013(8) 0.004(7) 0.007(7)
C(67) 0.081(11) 0.093(13) 0.065(10) -0.022(9) -0.025(8) -0.01(0)
C(68) 0.090(10) 0.087(10) 0.068(9) -0.048(9) -0.022(8) -0.02(-1)
C(69) 0.058(6) 0.045(6) 0.062(7) -0.027(5) -0.013(5) -0.01(0)
C(70) 0.092(12) 0.081(13) 0.071(11) -0.053(11) -0.033(9) -0.00(0)
C(71) 0.12(2) 0.10(2) 0.11(2) -0.04(2) -0.03(1) -0.03(-2)
C(72) 0.14(2) 0.11(2) 0.12(2) -0.07(2) -0.08(2) -0.01(0)
C(73) 0.12(2) 0.12(2) 0.21(3) -0.09(2) -0.04(2) -0.03(-2)
C(74) 0.078(9) 0.086(10) 0.087(11) -0.058(8) -0.008(8) -0.01(0)

loop_
_geom_bond_atom_site_label_1
_geom_bond_atom_site_label_2
_geom_bond_distance
_geom_bond_publ_flag
_geom_bond_site_symmetry_1
_geom_bond_site_symmetry_2
Pt(1) P(1) 2.392(8) yes . .
Pt(1) Si(1) 2.333(6) yes . .
Pt(1) Si(2) 2.357(5) yes . .
Pt(1) C(6) 1.97(2) yes . .
Pt(2) P(2) 2.360(6) no . .
Pt(2) Si(3) 2.382(5) no . .
Pt(2) Si(4) 2.370(7) no . .
Pt(2) C(46) 1.94(2) no . .
P(1) C(35) 1.73(2) no . .
P(1) C(37) 1.76(6) no . .
P(1) C(39) 1.57(9) no . .
P(2) C(75) 1.75(3) no . .
P(2) C(77) 1.60(4) no . .
P(2) C(79) 2.08(7) no . .
Si(1) N(1) 1.74(1) yes . .
Si(1) C(11) 1.90(2) yes . .
Si(1) C(17) 1.89(3) yes . .
Si(2) C(1) 1.87(2) yes . .
Si(2) C(23) 1.88(2) yes . .
Si(2) C(29) 1.92(2) yes . .
Si(3) N(3) 1.74(2) no . .
Si(3) C(51) 1.90(1) no . .
Si(3) C(57) 1.88(3) no . .
Si(4) C(41) 1.89(1) no . .
Si(4) C(63) 1.87(1) no . .
Si(4) C(69) 1.92(2) no . .
N(1) C(1) 1.47(2) no . .
N(1) C(2) 1.49(2) no . .
N(2) C(6) 1.17(2) no . .
N(2) C(7) 1.45(2) no . .
N(3) C(41) 1.49(2) no . .
N(3) C(42) 1.52(2) no . .
N(4) C(46) 1.19(3) no . .
N(4) C(47) 1.46(3) no . .
C(1) H(41) 0.95(2) no . .
C(1) H(42) 0.95(2) no . .
C(2) C(3) 1.54(4) no . .
C(2) C(4) 1.58(3) no . .
C(2) C(5) 1.47(4) no . .
C(3) H(57) 0.95(5) no . .
C(3) H(58) 0.95(4) no . .
C(3) H(59) 0.95(5) no . .
C(4) H(60) 0.95(4) no . .
C(4) H(61) 0.95(4) no . .
C(4) H(62) 0.95(5) no . .
C(5) H(63) 0.95(5) no . .
C(5) H(64) 0.95(3) no . .
C(5) H(65) 0.95(4) no . .
C(7) C(8) 1.21(8) no . .
C(7) C(9) 1.43(6) no . .
C(7) C(10) 1.36(7) no . .
C(8) H(66) 1.0(1) no . .
C(8) H(67) 1.0(1) no . .
C(8) H(68) 0.95(8) no . .
C(9) H(69) 0.95(9) no . .
C(9) H(70) 1.0(1) no . .
C(9) H(71) 0.95(6) no . .
C(10) H(72) 0.95(4) no . .
C(10) H(73) 1.0(1) no . .
C(10) H(74) 0.9(2) no . .
C(11) C(12) 1.41(3) no . .
C(11) C(16) 1.38(3) no . .
C(12) C(13) 1.38(3) no . .
C(12) H(1) 0.95(4) no . .
C(13) C(14) 1.42(7) no . .
C(13) H(2) 0.95(5) no . .
C(14) C(15) 1.33(5) no . .
C(14) H(3) 0.95(5) no . .
C(15) C(16) 1.40(3) no . .
C(15) H(4) 0.95(4) no . .
C(16) H(5) 0.95(3) no . .
C(17) C(18) 1.44(5) no . .
C(17) C(22) 1.42(3) no . .
C(18) C(19) 1.43(5) no . .
C(18) H(6) 0.95(3) no . .
C(19) C(20) 1.27(6) no . .
C(19) H(7) 0.95(8) no . .
C(20) C(21) 1.31(7) no . .
C(20) H(8) 0.95(5) no . .
C(21) C(22) 1.39(4) no . .
C(21) H(9) 0.95(4) no . .
C(22) H(10) 0.95(4) no . .
C(23) C(24) 1.39(3) no . .
C(23) C(28) 1.45(2) no . .
C(24) C(25) 1.34(3) no . .
C(24) H(11) 0.95(3) no . .
C(25) C(26) 1.38(3) no . .
C(25) H(12) 0.95(4) no . .
C(26) C(27) 1.34(4) no . .
C(26) H(13) 0.95(3) no . .
C(27) C(28) 1.38(3) no . .
C(27) H(14) 0.95(3) no . .
C(28) H(15) 0.95(3) no . .
C(29) C(30) 1.44(2) no . .
C(29) C(34) 1.35(2) no . .
C(30) C(31) 1.39(4) no . .
C(30) H(16) 0.95(3) no . .
C(31) C(32) 1.39(4) no . .
C(31) H(17) 0.95(4) no . .
C(32) C(33) 1.40(5) no . .
C(32) H(18) 0.95(7) no . .
C(33) C(34) 1.37(4) no . .
C(33) H(19) 0.95(3) no . .
C(34) H(20) 0.95(3) no . .
C(35) C(36) 1.43(4) no . .
C(35) H(45) 0.95(4) no . .
C(35) H(46) 0.95(4) no . .
C(36) H(78) 0.95(7) no . .
C(36) H(79) 0.95(7) no . .
C(36) H(80) 0.95(4) no . .
C(37) C(38) 1.4(1) no . .
C(37) H(47) 1.0(1) no . .
C(37) H(48) 0.95(9) no . .
C(38) H(81) 0.95(8) no . .
C(38) H(82) 0.95(8) no . .
C(38) H(83) 0.95(7) no . .
C(39) C(40) 1.56(8) no . .
C(39) H(49) 0.95(9) no . .
C(39) H(50) 0.95(8) no . .
C(40) H(75) 0.95(9) no . .
C(40) H(76) 0.95(6) no . .
C(40) H(77) 0.95(6) no . .
C(41) H(43) 0.95(2) no . .
C(41) H(44) 0.95(3) no . .
C(42) C(43) 1.48(2) no . .
C(42) C(44) 1.51(3) no . .
C(42) C(45) 1.57(4) no . .
C(43) H(84) 0.95(4) no . .
C(43) H(85) 0.95(3) no . .
C(43) H(86) 0.95(5) no . .
C(44) H(87) 0.95(4) no . .
C(44) H(88) 0.95(3) no . .
C(44) H(89) 0.95(6) no . .
C(45) H(90) 0.95(5) no . .
C(45) H(91) 0.95(3) no . .
C(45) H(92) 0.95(4) no . .
C(47) C(48) 1.44(8) no . .
C(47) C(49) 1.28(6) no . .
C(47) C(50) 1.46(6) no . .
C(48) H(93) 0.95(7) no . .
C(48) H(94) 0.95(9) no . .
C(48) H(95) 1.0(1) no . .
C(49) H(96) 1.0(1) no . .
C(49) H(97) 1.0(1) no . .
C(49) H(98) 1.0(1) no . .
C(50) H(99) 1.0(1) no . .
C(50) H(100) 0.95(7) no . .
C(50) H(101) 1.0(1) no . .
C(51) C(52) 1.37(4) no . .
C(51) C(56) 1.42(3) no . .
C(52) C(53) 1.42(3) no . .
C(52) H(21) 0.95(4) no . .
C(53) C(54) 1.45(6) no . .
C(53) H(22) 0.95(6) no . .
C(54) C(55) 1.34(6) no . .
C(54) H(23) 0.95(3) no . .
C(55) C(56) 1.39(2) no . .
C(55) H(24) 0.95(4) no . .
C(56) H(25) 0.95(3) no . .
C(57) C(58) 1.46(3) no . .
C(57) C(62) 1.41(3) no . .
C(58) C(59) 1.31(7) no . .
C(58) H(26) 0.95(3) no . .
C(59) C(60) 1.38(6) no . .
C(59) H(27) 0.95(6) no . .
C(60) C(61) 1.38(5) no . .
C(60) H(28) 0.95(7) no . .
C(61) C(62) 1.38(5) no . .
C(61) H(29) 0.95(4) no . .
C(62) H(30) 0.95(3) no . .
C(63) C(64) 1.38(3) no . .
C(63) C(68) 1.43(3) no . .
C(64) C(65) 1.39(2) no . .
C(64) H(31) 0.95(3) no . .
C(65) C(66) 1.37(3) no . .
C(65) H(32) 0.95(3) no . .
C(66) C(67) 1.38(4) no . .
C(66) H(33) 0.95(2) no . .
C(67) C(68) 1.36(2) no . .
C(67) H(34) 0.95(4) no . .
C(68) H(35) 0.95(3) no . .
C(69) C(70) 1.45(3) no . .
C(69) C(74) 1.37(3) no . .
C(70) C(71) 1.43(5) no . .
C(70) H(36) 0.95(4) no . .
C(71) C(72) 1.33(6) no . .
C(71) H(37) 0.95(4) no . .
C(72) C(73) 1.43(5) no . .
C(72) H(38) 0.95(6) no . .
C(73) C(74) 1.39(5) no . .
C(73) H(39) 0.95(5) no . .
C(74) H(40) 0.95(3) no . .
C(75) C(76) 1.44(5) no . .
C(75) H(55) 0.95(3) no . .
C(75) H(56) 0.95(5) no . .
C(76) H(102) 0.95(6) no . .
C(76) H(103) 0.95(5) no . .
C(76) H(104) 0.95(8) no . .
C(77) C(78) 1.39(9) no . .
C(77) H(51) 0.95(6) no . .
C(77) H(52) 0.95(6) no . .
C(78) H(105) 0.95(7) no . .
C(78) H(106) 0.95(7) no . .
C(78) H(107) 0.95(8) no . .
C(79) C(80) 1.3(1) no . .
C(79) H(53) 0.95(8) no . .
C(79) H(54) 0.9(1) no . .
C(80) H(108) 1.0(1) no . .
C(80) H(109) 1.0(1) no . .
C(80) H(110) 0.95(9) no . .
